data_2242185
loop_
_publ_author_name
'Seck, Gorgui Awa'
'Diop, Libasse'
'Oliver, Allen G.'

_publ_section_title
;
 Crystal structure of the monoclinic phase (phase IV) of
 bis(tetramethylammonium) tetrachloridocuprate(II)
;
_journal_coeditor_code IS5469
_journal_issue 3
_journal_name_full 'Acta Crystallographica Section E'
_journal_page_first 358
_journal_page_last 360
_journal_paper_doi 10.1107/S2056989017002146
_journal_volume 73
_journal_year 2017
_chemical_formula_iupac '(C4 H12 N)2 [Cu Cl4]'
_chemical_formula_moiety '2(C4 H12 N +), Cl4 Cu -'
_chemical_formula_sum 'C8 H24 Cl4 Cu N2'
_chemical_formula_weight 353.63
_chemical_name_systematic
;
Bis(tetramethylammonium) tetrachloridocuprate(II)
;
_space_group_crystal_system monoclinic
_space_group_IT_number 14
_space_group_name_Hall '-P 2yn'
_space_group_name_H-M_alt 'P 1 21/n 1'
_symmetry_space_group_name_Hall '-P 2yn'
_symmetry_space_group_name_H-M 'P 1 21/n 1'
_atom_sites_solution_hydrogens geom
_atom_sites_solution_primary vecmap
_atom_sites_solution_secondary difmap
_audit_creation_method SHELXL-2014/7
_cell_angle_alpha 90
_cell_angle_beta 91.719(3)
_cell_angle_gamma 90
_cell_formula_units_Z 4
_cell_length_a 8.9901(5)
_cell_length_b 12.0059(7)
_cell_length_c 14.9570(9)
_cell_measurement_reflns_used 6598
_cell_measurement_temperature 120(2)
_cell_measurement_theta_max 24.65
_cell_measurement_theta_min 2.61
_cell_volume 1613.65(16)
_computing_cell_refinement
;
SAINT (Bruker, 2015)
;
_computing_data_collection
;
APEX3 (Bruker, 2015)
;
_computing_data_reduction
;
SAINT (Bruker, 2015)
;
_computing_molecular_graphics
;
XP in SHELXTL (Sheldrick, 2008)
;
_computing_publication_material
;
publCIF (Westrip, 2010)
;
_computing_structure_refinement
;
SHELXL2014 (Sheldrick, 2015<i>b</i>)
;
_computing_structure_solution
;
<i>SHELXT</i> (Sheldrick, 2015<i>a</i>)
;
_diffrn_ambient_temperature 120(2)
_diffrn_detector_area_resol_mean 8.33
_diffrn_measured_fraction_theta_full 1.000
_diffrn_measured_fraction_theta_max 0.999
_diffrn_measurement_device_type 'Bruker APEXII'
_diffrn_measurement_method 'combination of \w and \f-scans '
_diffrn_radiation_monochromator graphite
_diffrn_radiation_source 'fine-focus sealed tube'
_diffrn_radiation_type MoK\a
_diffrn_radiation_wavelength 0.71073
_diffrn_reflns_av_R_equivalents 0.0571
_diffrn_reflns_limit_h_max 12
_diffrn_reflns_limit_h_min -12
_diffrn_reflns_limit_k_max 16
_diffrn_reflns_limit_k_min -16
_diffrn_reflns_limit_l_max 19
_diffrn_reflns_limit_l_min 0
_diffrn_reflns_number 7842
_diffrn_reflns_theta_full 25.242
_diffrn_reflns_theta_max 28.384
_diffrn_reflns_theta_min 2.176
_exptl_absorpt_coefficient_mu 1.993
_exptl_absorpt_correction_T_max 0.7457
_exptl_absorpt_correction_T_min 0.6588
_exptl_absorpt_correction_type multi-scan
_exptl_absorpt_process_details
;
(<i>TWINABS</i>; Krause <i>et al.</i>, 2015)
;
_exptl_crystal_colour 'pale green'
_exptl_crystal_density_diffrn 1.456
_exptl_crystal_description block
_exptl_crystal_F_000 732
_exptl_crystal_size_max 0.15
_exptl_crystal_size_mid 0.12
_exptl_crystal_size_min 0.11
_refine_diff_density_max 1.161
_refine_diff_density_min -1.032
_refine_ls_extinction_method none
_refine_ls_goodness_of_fit_ref 1.117
_refine_ls_hydrogen_treatment constr
_refine_ls_matrix_type full
_refine_ls_number_parameters 144
_refine_ls_number_reflns 4019
_refine_ls_number_restraints 0
_refine_ls_restrained_S_all 1.117
_refine_ls_R_factor_all 0.0988
_refine_ls_R_factor_gt 0.0657
_refine_ls_shift/su_max 0.000
_refine_ls_shift/su_mean 0.000
_refine_ls_structure_factor_coef Fsqd
_refine_ls_weighting_details 'w=1/[\s^2^(Fo^2^)+15.8242P] where P=(Fo^2^+2Fc^2^)/3'
_refine_ls_weighting_scheme calc
_refine_ls_wR_factor_gt 0.1309
_refine_ls_wR_factor_ref 0.1408
_reflns_number_gt 2862
_reflns_number_total 4019
_reflns_threshold_expression 'I > 2\s(I)'
_cod_data_source_file is5469sup1.cif
_cod_data_source_block I
_cod_database_code 2242185
_shelx_space_group_comment
;
The symmetry employed for this shelxl refinement is uniquely defined
by the following loop, which should always be used as a source of
symmetry information in preference to the above space-group names.
They are only intended as comments.
;

loop_
_space_group_symop_operation_xyz
'x, y, z'
'-x+1/2, y+1/2, -z+1/2'
'-x, -y, -z'
'x-1/2, -y-1/2, z-1/2'

loop_
_atom_site_type_symbol
_atom_site_label
_atom_site_fract_x
_atom_site_fract_y
_atom_site_fract_z
_atom_site_U_iso_or_equiv
_atom_site_adp_type
_atom_site_calc_flag
_atom_site_occupancy
Cu Cu1 0.77037(7) 0.71890(6) 0.60734(5) 0.01762(17) Uani d 1
Cl Cl1 0.78370(15) 0.53786(11) 0.64164(10) 0.0211(3) Uani d 1
Cl Cl2 0.79189(17) 0.81507(13) 0.47896(10) 0.0275(3) Uani d 1
Cl Cl3 0.97801(15) 0.77628(13) 0.67958(10) 0.0267(3) Uani d 1
Cl Cl4 0.52836(16) 0.74708(14) 0.62755(13) 0.0363(4) Uani d 1
N N1 0.2548(5) 0.4839(4) 0.6659(3) 0.0183(10) Uani d 1
C C1 0.1601(7) 0.3893(5) 0.6925(5) 0.0322(15) Uani d 1
H H1A 0.0671 0.4177 0.7162 0.048 Uiso calc 1
H H1B 0.2128 0.3452 0.7386 0.048 Uiso calc 1
H H1C 0.1378 0.3422 0.6403 0.048 Uiso calc 1
C C2 0.1815(7) 0.5491(6) 0.5923(4) 0.0328(15) Uani d 1
H H2A 0.0840 0.5750 0.6113 0.049 Uiso calc 1
H H2B 0.1685 0.5017 0.5392 0.049 Uiso calc 1
H H2C 0.2436 0.6133 0.5779 0.049 Uiso calc 1
C C3 0.2801(7) 0.5574(6) 0.7446(5) 0.0344(16) Uani d 1
H H3A 0.1846 0.5868 0.7639 0.052 Uiso calc 1
H H3B 0.3451 0.6192 0.7284 0.052 Uiso calc 1
H H3C 0.3273 0.5146 0.7935 0.052 Uiso calc 1
C C4 0.4008(6) 0.4411(6) 0.6347(5) 0.0296(14) Uani d 1
H H4A 0.4516 0.4002 0.6834 0.044 Uiso calc 1
H H4B 0.4629 0.5038 0.6167 0.044 Uiso calc 1
H H4C 0.3836 0.3912 0.5836 0.044 Uiso calc 1
N N2 0.7505(5) 0.1309(4) 0.5840(3) 0.0198(10) Uani d 1
C C5 0.7809(7) 0.1175(6) 0.4871(4) 0.0279(14) Uani d 1
H H5A 0.7882 0.0381 0.4727 0.042 Uiso calc 1
H H5B 0.8748 0.1545 0.4738 0.042 Uiso calc 1
H H5C 0.6998 0.1511 0.4512 0.042 Uiso calc 1
C C6 0.6058(7) 0.0788(6) 0.6059(5) 0.0334(16) Uani d 1
H H6A 0.6112 -0.0018 0.5957 0.050 Uiso calc 1
H H6B 0.5264 0.1106 0.5675 0.050 Uiso calc 1
H H6C 0.5846 0.0931 0.6687 0.050 Uiso calc 1
C C7 0.7444(8) 0.2520(5) 0.6048(5) 0.0347(16) Uani d 1
H H7A 0.7225 0.2622 0.6681 0.052 Uiso calc 1
H H7B 0.6661 0.2872 0.5676 0.052 Uiso calc 1
H H7C 0.8405 0.2863 0.5925 0.052 Uiso calc 1
C C8 0.8722(7) 0.0776(6) 0.6381(4) 0.0304(15) Uani d 1
H H8A 0.8733 -0.0026 0.6260 0.046 Uiso calc 1
H H8B 0.8558 0.0901 0.7018 0.046 Uiso calc 1
H H8C 0.9678 0.1102 0.6222 0.046 Uiso calc 1

loop_
_atom_site_aniso_label
_atom_site_aniso_U_11
_atom_site_aniso_U_22
_atom_site_aniso_U_33
_atom_site_aniso_U_12
_atom_site_aniso_U_13
_atom_site_aniso_U_23
Cu1 0.0169(3) 0.0172(3) 0.0188(3) 0.0000(3) 0.0018(2) 0.0003(3)
Cl1 0.0216(7) 0.0157(6) 0.0261(7) 0.0009(5) 0.0031(5) 0.0006(5)
Cl2 0.0355(8) 0.0277(8) 0.0195(7) -0.0040(6) 0.0024(6) 0.0043(6)
Cl3 0.0227(7) 0.0268(8) 0.0304(8) -0.0034(6) -0.0019(6) -0.0028(6)
Cl4 0.0169(7) 0.0303(8) 0.0621(12) 0.0049(6) 0.0097(7) 0.0129(8)
N1 0.014(2) 0.018(2) 0.022(3) 0.0001(18) -0.0003(18) 0.0018(19)
C1 0.028(3) 0.022(3) 0.047(4) -0.010(3) 0.012(3) -0.005(3)
C2 0.030(3) 0.048(4) 0.020(3) 0.013(3) -0.004(3) 0.007(3)
C3 0.038(4) 0.037(4) 0.028(4) -0.016(3) -0.001(3) -0.001(3)
C4 0.020(3) 0.030(4) 0.038(4) 0.006(3) 0.008(3) 0.007(3)
N2 0.020(2) 0.020(2) 0.019(3) 0.0022(19) 0.0043(19) 0.0018(19)
C5 0.036(4) 0.031(3) 0.016(3) 0.009(3) 0.002(3) 0.001(3)
C6 0.021(3) 0.031(4) 0.048(4) -0.006(3) 0.007(3) 0.005(3)
C7 0.051(4) 0.022(3) 0.032(4) 0.001(3) 0.009(3) -0.002(3)
C8 0.025(3) 0.043(4) 0.023(3) 0.009(3) 0.001(2) 0.010(3)

loop_
_atom_type_symbol
_atom_type_description
_atom_type_scat_dispersion_real
_atom_type_scat_dispersion_imag
_atom_type_scat_source
C C 0.0033 0.0016 'International Tables Vol C Tables 4.2.6.8 and 6.1.1.4'
H H 0.0000 0.0000 'International Tables Vol C Tables 4.2.6.8 and 6.1.1.4'
N N 0.0061 0.0033 'International Tables Vol C Tables 4.2.6.8 and 6.1.1.4'
Cl Cl 0.1484 0.1585 'International Tables Vol C Tables 4.2.6.8 and 6.1.1.4'
Cu Cu 0.3201 1.2651 'International Tables Vol C Tables 4.2.6.8 and 6.1.1.4'

loop_
_geom_angle_atom_site_label_1
_geom_angle_atom_site_label_2
_geom_angle_atom_site_label_3
_geom_angle
_geom_angle_publ_flag
Cl4 Cu1 Cl1 99.33(6) n
Cl4 Cu1 Cl3 133.69(7) n
Cl1 Cu1 Cl3 98.64(6) n
Cl4 Cu1 Cl2 98.44(7) n
Cl1 Cu1 Cl2 133.48(6) n
Cl3 Cu1 Cl2 99.32(6) n
C1 N1 C3 108.6(5) ?
C1 N1 C2 110.9(5) ?
C3 N1 C2 109.2(5) ?
C1 N1 C4 109.7(5) ?
C3 N1 C4 109.6(5) ?
C2 N1 C4 108.9(5) ?
N1 C1 H1A 109.5 ?
N1 C1 H1B 109.5 ?
H1A C1 H1B 109.5 ?
N1 C1 H1C 109.5 ?
H1A C1 H1C 109.5 ?
H1B C1 H1C 109.5 ?
N1 C2 H2A 109.5 ?
N1 C2 H2B 109.5 ?
H2A C2 H2B 109.5 ?
N1 C2 H2C 109.5 ?
H2A C2 H2C 109.5 ?
H2B C2 H2C 109.5 ?
N1 C3 H3A 109.5 ?
N1 C3 H3B 109.5 ?
H3A C3 H3B 109.5 ?
N1 C3 H3C 109.5 ?
H3A C3 H3C 109.5 ?
H3B C3 H3C 109.5 ?
N1 C4 H4A 109.5 ?
N1 C4 H4B 109.5 ?
H4A C4 H4B 109.5 ?
N1 C4 H4C 109.5 ?
H4A C4 H4C 109.5 ?
H4B C4 H4C 109.5 ?
C8 N2 C7 109.7(5) ?
C8 N2 C6 109.5(5) ?
C7 N2 C6 109.1(5) ?
C8 N2 C5 109.2(4) ?
C7 N2 C5 108.5(5) ?
C6 N2 C5 110.8(5) ?
N2 C5 H5A 109.5 ?
N2 C5 H5B 109.5 ?
H5A C5 H5B 109.5 ?
N2 C5 H5C 109.5 ?
H5A C5 H5C 109.5 ?
H5B C5 H5C 109.5 ?
N2 C6 H6A 109.5 ?
N2 C6 H6B 109.5 ?
H6A C6 H6B 109.5 ?
N2 C6 H6C 109.5 ?
H6A C6 H6C 109.5 ?
H6B C6 H6C 109.5 ?
N2 C7 H7A 109.5 ?
N2 C7 H7B 109.5 ?
H7A C7 H7B 109.5 ?
N2 C7 H7C 109.5 ?
H7A C7 H7C 109.5 ?
H7B C7 H7C 109.5 ?
N2 C8 H8A 109.5 ?
N2 C8 H8B 109.5 ?
H8A C8 H8B 109.5 ?
N2 C8 H8C 109.5 ?
H8A C8 H8C 109.5 ?
H8B C8 H8C 109.5 ?

loop_
_geom_bond_atom_site_label_1
_geom_bond_atom_site_label_2
_geom_bond_distance
_geom_bond_publ_flag
Cu1 Cl4 2.2313(15) n
Cu1 Cl1 2.2357(15) n
Cu1 Cl3 2.2374(15) n
Cu1 Cl2 2.2538(16) n
N1 C1 1.481(7) ?
N1 C3 1.483(8) ?
N1 C2 1.488(7) ?
N1 C4 1.498(7) ?
C1 H1A 0.9800 ?
C1 H1B 0.9800 ?
C1 H1C 0.9800 ?
C2 H2A 0.9800 ?
C2 H2B 0.9800 ?
C2 H2C 0.9800 ?
C3 H3A 0.9800 ?
C3 H3B 0.9800 ?
C3 H3C 0.9800 ?
C4 H4A 0.9800 ?
C4 H4B 0.9800 ?
C4 H4C 0.9800 ?
N2 C8 1.486(7) ?
N2 C7 1.488(8) ?
N2 C6 1.488(7) ?
N2 C5 1.491(7) ?
C5 H5A 0.9800 ?
C5 H5B 0.9800 ?
C5 H5C 0.9800 ?
C6 H6A 0.9800 ?
C6 H6B 0.9800 ?
C6 H6C 0.9800 ?
C7 H7A 0.9800 ?
C7 H7B 0.9800 ?
C7 H7C 0.9800 ?
C8 H8A 0.9800 ?
C8 H8B 0.9800 ?
C8 H8C 0.9800 ?

loop_
_geom_hbond_atom_site_label_D
_geom_hbond_atom_site_label_H
_geom_hbond_atom_site_label_A
_geom_hbond_site_symmetry_A
_geom_hbond_distance_DH
_geom_hbond_distance_HA
_geom_hbond_distance_DA
_geom_hbond_angle_DHA
C1 H1C Cl2 3_666 0.98 2.69 3.585(7) 153
C2 H2A Cl1 1_455 0.98 2.79 3.675(7) 151
C2 H2A Cl3 1_455 0.98 2.80 3.555(7) 134
C2 H2B Cl1 3_666 0.98 2.79 3.674(7) 150
C3 H3B Cl4 . 0.98 2.74 3.670(7) 159
C4 H4A Cl3 2_646 0.98 2.59 3.555(7) 166
C5 H5A Cl2 1_545 0.98 2.68 3.635(7) 165
C5 H5B Cl3 3_766 0.98 2.81 3.587(6) 137
C5 H5C Cl4 3_666 0.98 2.63 3.610(6) 173
C8 H8B Cl1 2_646 0.98 2.76 3.650(6) 151
C8 H8C Cl2 3_766 0.98 2.82 3.763(7) 162

_cod_database_fobs_code 2242185
